data_9000548
loop_
_publ_author_name
'Dal Negro, A.'
'Rossi, G.'
'Tazzoli, V.'

_publ_section_title
;
 The crystal structure of lanthanite
;
_journal_name_full 'American Mineralogist'
_journal_page_first 142
_journal_page_last 146
_journal_volume 62
_journal_year 1977
_chemical_compound_source 'Bastnas mine, Vastmanland, Sweden'
_chemical_formula_sum 'C3 H16 Ce La O17'
_chemical_name_mineral Lanthanite-(Ce)
_space_group_IT_number 56
_symmetry_space_group_name_Hall '-P 2bc 2ab'
_symmetry_space_group_name_H-M 'P b n b'
_cell_angle_alpha 90
_cell_angle_beta 90
_cell_angle_gamma 90
_cell_formula_units_Z 4
_cell_length_a 9.504
_cell_length_b 16.943
_cell_length_c 8.937
_cell_volume 1439.092
_database_code_amcsd 0000559
_exptl_crystal_density_diffrn 2.784
_cod_original_formula_sum '(La Ce) C3 H16 O17'
_cod_database_code 9000548

loop_
_space_group_symop_operation_xyz
x,y,z
1/2-x,1/2+y,z
1/2+x,1/2-y,-z
x,1/2+y,1/2-z
-x,1/2-y,1/2+z
1/2+x,-y,1/2+z
1/2-x,y,1/2-z
-x,-y,-z

loop_
_atom_site_label
_atom_site_fract_x
_atom_site_fract_y
_atom_site_fract_z
_atom_site_occupancy
_atom_site_U_iso_or_equiv
_atom_site_type_symbol
_atom_site_attached_hydrogens
La1 0.25000 0.25037 0.75000 0.50000 0.01064 La 0
Ce1 0.25000 0.25037 0.75000 0.50000 0.01064 Ce 0
La2 0.25000 0.28122 0.25000 0.50000 0.01001 La 0
Ce2 0.25000 0.28122 0.25000 0.50000 0.01001 Ce 0
C1 0.25000 0.10660 0.25000 1.00000 0.02305 C 0
C2 0.49750 0.71650 0.54280 1.00000 0.01558 C 0
H11 0.68600 0.04400 0.65300 1.00000 0.08220 H 0
H12 0.64100 0.09600 0.51200 1.00000 0.07675 H 0
H21 0.33400 0.13400 0.50600 1.00000 0.05117 H 0
H22 0.25200 0.08100 0.61800 1.00000 0.10246 H 0
H31 0.37900 0.42300 0.74500 1.00000 0.05763 H 0
H32 0.51500 0.13400 0.32400 1.00000 0.07016 H 0
O1 0.25000 0.03400 0.25000 1.00000 0.06890 O 0
O2 0.34230 0.14690 0.32320 1.00000 0.01773 O 0
O3 0.50720 0.79480 0.18750 1.00000 0.01976 O 0
O4 0.61640 0.76200 0.97910 1.00000 0.02178 O 0
O5 0.38450 0.79190 0.97700 1.00000 0.02102 O 0
OW1 0.14780 0.40590 0.37810 1.00000 0.03306 O 0
OW2 0.67730 0.37840 0.11400 1.00000 0.02736 O 0
OW3 0.88370 0.12090 0.18440 1.00000 0.02381 O 0
Wat4 0.60890 0.49570 0.38740 1.00000 0.06725 O 2

loop_
_cod_changelog_entry_id
_cod_changelog_entry_author
_cod_changelog_entry_date
_cod_changelog_entry_text
1
;cod-tools version 3.8.0
Id: cif_guess_AMCSD_atom_types 9574 2023-05-10 09:00:05Z saulius
;
2023-05-10T18:46:24+03:00
;Derived atom types and hydrogen counts
from atom names that follow the AMCSD naming convention
(Wat == water, O-H == hydroxyl).
;

loop_
_cod_related_entry_id
_cod_related_entry_database
_cod_related_entry_code
1 AMCSD 0000559
